data_7061895
loop_
_publ_author_name
'Ajormal, Fatemeh'
'Bikas, Rahman'
'Noshiranzadeh, Nader'
'Kozakiewicz-Piekarz, Anna'
'Lis, Tadeusz'

_publ_section_title
;
 Green catalytic synthesis of symmetric and non-symmetric
 \b-hydroxy-1,2,3-triazoles by using epichlorohydrin in the presence of
 Cu(ii) coordination compounds containing oxazole ligands
;
_journal_issue 40
_journal_name_full 'New Journal of Chemistry'
_journal_page_first 19468
_journal_page_last 19481
_journal_paper_doi 10.1039/D2NJ03826A
_journal_volume 46
_journal_year 2022
_chemical_formula_moiety 'C17 H19 Br2 Cu N3 O2'
_chemical_formula_sum 'C17 H19 Br2 Cu N3 O2'
_chemical_formula_weight 520.71
_space_group_crystal_system monoclinic
_space_group_IT_number 14
_space_group_name_Hall '-P 2ybc'
_space_group_name_H-M_alt 'P 1 21/c 1'
_atom_sites_solution_hydrogens geom
_atom_sites_solution_primary direct
_atom_sites_solution_secondary difmap
_audit_creation_method SHELXL-2017/1
_audit_update_record
;
2022-07-19 deposited with the CCDC.	2022-09-19 downloaded from the CCDC.
;
_cell_angle_alpha 90
_cell_angle_beta 101.7850(10)
_cell_angle_gamma 90
_cell_formula_units_Z 4
_cell_length_a 10.09800(10)
_cell_length_b 12.9658(2)
_cell_length_c 14.2415(2)
_cell_measurement_reflns_used 13590
_cell_measurement_temperature 297(2)
_cell_measurement_theta_max 76.5280
_cell_measurement_theta_min 3.3720
_cell_volume 1825.32(4)
_computing_cell_refinement 'Oxford Diffraction CrysAlis'
_computing_data_collection 'Oxford Diffraction CrysAlis'
_computing_data_reduction 'Oxford Diffraction CrysAlis'
_computing_publication_material 'CIFTAB (Sheldrick, 2014)'
_computing_structure_refinement 'SHELXL-2017/1 (Sheldrick, 2017)'
_computing_structure_solution 'SHELXT 2014/5 (Sheldrick, 2014)'
_diffrn_ambient_temperature 297(2)
_diffrn_detector_area_resol_mean 10.0000
_diffrn_measured_fraction_theta_full 1.000
_diffrn_measured_fraction_theta_max 0.971
_diffrn_measurement_device_type 'XtaLAB Synergy, Dualflex, HyPix'
_diffrn_radiation_type CuK\a
_diffrn_radiation_wavelength 1.54184
_diffrn_reflns_av_R_equivalents 0.0481
_diffrn_reflns_av_unetI/netI 0.0298
_diffrn_reflns_Laue_measured_fraction_full 1.000
_diffrn_reflns_Laue_measured_fraction_max 0.971
_diffrn_reflns_limit_h_max 12
_diffrn_reflns_limit_h_min -12
_diffrn_reflns_limit_k_max 16
_diffrn_reflns_limit_k_min -16
_diffrn_reflns_limit_l_max 15
_diffrn_reflns_limit_l_min -18
_diffrn_reflns_number 20853
_diffrn_reflns_point_group_measured_fraction_full 1.000
_diffrn_reflns_point_group_measured_fraction_max 0.971
_diffrn_reflns_theta_full 67.684
_diffrn_reflns_theta_max 77.324
_diffrn_reflns_theta_min 4.473
_diffrn_source 'micro-focus sealed X-ray tube'
_exptl_absorpt_coefficient_mu 6.955
_exptl_absorpt_correction_T_max 1.00000
_exptl_absorpt_correction_T_min 0.17969
_exptl_absorpt_correction_type multi-scan
_exptl_absorpt_process_details 'CrysAlisPro 1.171.41.104a (Rigaku Oxford Diffraction, 2021)'
_exptl_crystal_colour brown
_exptl_crystal_density_diffrn 1.895
_exptl_crystal_description block
_exptl_crystal_F_000 1028
_exptl_crystal_size_max 0.455
_exptl_crystal_size_mid 0.157
_exptl_crystal_size_min 0.119
_refine_diff_density_max 0.607
_refine_diff_density_min -0.574
_refine_diff_density_rms 0.082
_refine_ls_extinction_method none
_refine_ls_goodness_of_fit_ref 1.045
_refine_ls_hydrogen_treatment constr
_refine_ls_matrix_type full
_refine_ls_number_parameters 226
_refine_ls_number_reflns 3764
_refine_ls_number_restraints 0
_refine_ls_restrained_S_all 1.045
_refine_ls_R_factor_all 0.0357
_refine_ls_R_factor_gt 0.0335
_refine_ls_shift/su_max 0.001
_refine_ls_shift/su_mean 0.000
_refine_ls_structure_factor_coef Fsqd
_refine_ls_weighting_details 'w=1/[\s^2^(Fo^2^)+(0.0453P)^2^+1.5668P] where P=(Fo^2^+2Fc^2^)/3'
_refine_ls_weighting_scheme calc
_refine_ls_wR_factor_gt 0.0886
_refine_ls_wR_factor_ref 0.0902
_reflns_Friedel_coverage 0.000
_reflns_number_gt 3494
_reflns_number_total 3764
_reflns_threshold_expression 'I > 2\s(I)'
_cod_data_source_file d2nj03826a2.cif
_cod_data_source_block ft182-2b_a
_cod_depositor_comments 'Adding full bibliography for 7061893--7061898.cif.'
_cod_original_sg_symbol_H-M 'P 21/c'
_cod_database_code 7061895
_shelx_shelxl_version_number 2017/1
_shelx_space_group_comment
;
The symmetry employed for this shelxl refinement is uniquely defined
by the following loop, which should always be used as a source of
symmetry information in preference to the above space-group names.
They are only intended as comments.
;
_shelx_estimated_absorpt_t_min 0.144
_shelx_estimated_absorpt_t_max 0.492

loop_
_space_group_symop_operation_xyz
'x, y, z'
'-x, y+1/2, -z+1/2'
'-x, -y, -z'
'x, -y-1/2, z-1/2'

loop_
_atom_site_label
_atom_site_type_symbol
_atom_site_fract_x
_atom_site_fract_y
_atom_site_fract_z
_atom_site_U_iso_or_equiv
_atom_site_adp_type
_atom_site_occupancy
_atom_site_site_symmetry_order
_atom_site_calc_flag
_atom_site_refinement_flags_posn
_atom_site_refinement_flags_adp
_atom_site_refinement_flags_occupancy
_atom_site_disorder_assembly
_atom_site_disorder_group
Br1 Br 1.07541(3) 0.26277(3) 0.31892(3) 0.05126(12) Uani 1 1 d . . . . .
Br2 Br 0.79553(3) 0.12594(3) 0.19920(2) 0.05235(12) Uani 1 1 d . . . . .
Cu1 Cu 0.83975(4) 0.25346(3) 0.32369(3) 0.03294(12) Uani 1 1 d . . . . .
N1 N 0.8306(2) 0.39659(17) 0.37684(15) 0.0333(4) Uani 1 1 d . . . . .
C2 C 0.9105(3) 0.4763(2) 0.3653(2) 0.0409(6) Uani 1 1 d . . . . .
H2A H 0.978193 0.466044 0.330743 0.049 Uiso 1 1 calc R U . . .
C3 C 0.8961(3) 0.5727(2) 0.4026(2) 0.0481(7) Uani 1 1 d . . . . .
H3A H 0.952160 0.626816 0.392694 0.058 Uiso 1 1 calc R U . . .
C4 C 0.7965(4) 0.5873(2) 0.4552(2) 0.0503(7) Uani 1 1 d . . . . .
H4A H 0.784869 0.651578 0.481321 0.060 Uiso 1 1 calc R U . . .
C5 C 0.7147(3) 0.5056(2) 0.4684(2) 0.0432(6) Uani 1 1 d . . . . .
H5A H 0.647944 0.513797 0.504121 0.052 Uiso 1 1 calc R U . . .
C6 C 0.7335(3) 0.4116(2) 0.42757(18) 0.0328(5) Uani 1 1 d . . . . .
C7 C 0.6480(3) 0.3195(2) 0.44148(19) 0.0341(5) Uani 1 1 d . . . . .
H7A H 0.688242 0.284010 0.501239 0.041 Uiso 1 1 calc R U . . .
O8 O 0.5149(2) 0.34974(18) 0.44388(17) 0.0503(5) Uani 1 1 d . . . . .
C9 C 0.4517(3) 0.3600(3) 0.3456(3) 0.0529(8) Uani 1 1 d . . . . .
H9A H 0.479439 0.423431 0.319049 0.063 Uiso 1 1 calc R U . . .
H9B H 0.353956 0.360010 0.337731 0.063 Uiso 1 1 calc R U . . .
C10 C 0.4991(3) 0.2664(2) 0.2968(2) 0.0428(6) Uani 1 1 d . . . . .
C11 C 0.4981(4) 0.2849(4) 0.1903(3) 0.0679(10) Uani 1 1 d . . . . .
H11A H 0.568523 0.334168 0.184875 0.081 Uiso 1 1 calc R U . . .
H11B H 0.519060 0.220714 0.161541 0.081 Uiso 1 1 calc R U . . .
C12 C 0.3636(5) 0.3252(4) 0.1349(3) 0.0846(13) Uani 1 1 d . . . . .
H12A H 0.368844 0.335333 0.069024 0.127 Uiso 1 1 calc R U . . .
H12B H 0.293746 0.276103 0.138723 0.127 Uiso 1 1 calc R U . . .
H12C H 0.343225 0.389594 0.162064 0.127 Uiso 1 1 calc R U . . .
C13 C 0.4222(3) 0.1678(3) 0.3172(3) 0.0624(9) Uani 1 1 d . . . . .
H13A H 0.333452 0.185574 0.328430 0.075 Uiso 1 1 calc R U . . .
H13B H 0.411111 0.120830 0.263109 0.075 Uiso 1 1 calc R U . . .
O14 O 0.5027(2) 0.12095(17) 0.40102(19) 0.0547(6) Uani 1 1 d . . . . .
C15 C 0.6337(3) 0.1368(2) 0.3860(2) 0.0386(6) Uani 1 1 d . . . . .
H15A H 0.644695 0.094467 0.331132 0.046 Uiso 1 1 calc R U . . .
N16 N 0.6401(2) 0.24701(16) 0.35787(16) 0.0321(4) Uani 1 1 d . . . . .
C17 C 0.7464(3) 0.1103(2) 0.4683(2) 0.0398(6) Uani 1 1 d . . . . .
C18 C 0.7337(4) 0.0429(2) 0.5409(2) 0.0524(7) Uani 1 1 d . . . . .
H18A H 0.650859 0.012808 0.543404 0.063 Uiso 1 1 calc R U . . .
C19 C 0.8481(4) 0.0216(3) 0.6099(2) 0.0613(9) Uani 1 1 d . . . . .
H19A H 0.843519 -0.024371 0.659290 0.074 Uiso 1 1 calc R U . . .
C20 C 0.9688(4) 0.0685(3) 0.6051(2) 0.0568(8) Uani 1 1 d . . . . .
H20A H 1.046269 0.056027 0.651627 0.068 Uiso 1 1 calc R U . . .
C21 C 0.9720(3) 0.1344(2) 0.5300(2) 0.0479(7) Uani 1 1 d . . . . .
H21A H 1.053581 0.166074 0.526649 0.057 Uiso 1 1 calc R U . . .
N22 N 0.8638(2) 0.15502(19) 0.46174(17) 0.0397(5) Uani 1 1 d . . . . .

loop_
_atom_site_aniso_label
_atom_site_aniso_U_11
_atom_site_aniso_U_22
_atom_site_aniso_U_33
_atom_site_aniso_U_23
_atom_site_aniso_U_13
_atom_site_aniso_U_12
Br1 0.03188(17) 0.0551(2) 0.0703(2) -0.00328(14) 0.01857(15) 0.00341(12)
Br2 0.0491(2) 0.0607(2) 0.04684(19) -0.02043(14) 0.00883(14) 0.00786(14)
Cu1 0.0284(2) 0.0349(2) 0.0368(2) -0.00451(14) 0.00968(16) 0.00254(14)
N1 0.0320(10) 0.0327(10) 0.0356(11) -0.0013(8) 0.0083(8) 0.0017(8)
C2 0.0396(14) 0.0392(14) 0.0455(15) 0.0023(11) 0.0121(11) -0.0026(11)
C3 0.0548(18) 0.0361(14) 0.0528(17) 0.0017(12) 0.0095(14) -0.0084(13)
C4 0.068(2) 0.0324(14) 0.0502(16) -0.0053(12) 0.0106(14) 0.0037(14)
C5 0.0491(16) 0.0386(14) 0.0443(15) -0.0056(11) 0.0150(12) 0.0054(12)
C6 0.0323(12) 0.0325(12) 0.0340(12) -0.0024(9) 0.0077(9) 0.0034(10)
C7 0.0323(12) 0.0348(13) 0.0377(13) -0.0049(10) 0.0134(10) 0.0022(10)
O8 0.0339(10) 0.0591(13) 0.0630(13) -0.0155(10) 0.0221(9) 0.0021(9)
C9 0.0304(14) 0.0541(18) 0.073(2) -0.0116(15) 0.0069(14) 0.0088(12)
C10 0.0268(13) 0.0472(16) 0.0516(16) -0.0055(12) 0.0017(11) 0.0072(11)
C11 0.054(2) 0.090(3) 0.0535(19) -0.0012(19) -0.0033(16) 0.025(2)
C12 0.072(3) 0.089(3) 0.081(3) 0.011(2) -0.013(2) 0.015(2)
C13 0.0338(15) 0.056(2) 0.092(3) -0.0050(18) 0.0004(16) -0.0048(14)
O14 0.0365(11) 0.0509(13) 0.0796(16) 0.0064(11) 0.0186(11) -0.0078(9)
C15 0.0333(13) 0.0350(13) 0.0483(15) -0.0031(11) 0.0104(11) -0.0047(10)
N16 0.0263(10) 0.0335(11) 0.0360(11) -0.0042(8) 0.0049(9) 0.0009(8)
C17 0.0444(15) 0.0317(13) 0.0444(14) -0.0006(10) 0.0113(12) -0.0004(11)
C18 0.066(2) 0.0416(16) 0.0501(17) 0.0037(13) 0.0140(15) -0.0090(14)
C19 0.094(3) 0.0432(17) 0.0446(17) 0.0087(13) 0.0083(17) 0.0024(17)
C20 0.066(2) 0.0530(19) 0.0447(16) -0.0022(14) -0.0038(15) 0.0094(16)
C21 0.0440(16) 0.0450(16) 0.0507(17) -0.0021(12) 0.0001(13) 0.0054(13)
N22 0.0370(12) 0.0395(12) 0.0424(12) 0.0014(9) 0.0075(9) 0.0014(10)

loop_
_atom_type_symbol
_atom_type_description
_atom_type_scat_dispersion_real
_atom_type_scat_dispersion_imag
_atom_type_scat_source
C C 0.0181 0.0091 'International Tables Vol C Tables 4.2.6.8 and 6.1.1.4'
H H 0.0000 0.0000 'International Tables Vol C Tables 4.2.6.8 and 6.1.1.4'
N N 0.0311 0.0180 'International Tables Vol C Tables 4.2.6.8 and 6.1.1.4'
O O 0.0492 0.0322 'International Tables Vol C Tables 4.2.6.8 and 6.1.1.4'
Cu Cu -1.9646 0.5888 'International Tables Vol C Tables 4.2.6.8 and 6.1.1.4'
Br Br -0.6763 1.2805 'International Tables Vol C Tables 4.2.6.8 and 6.1.1.4'

loop_
_geom_angle_atom_site_label_1
_geom_angle_atom_site_label_2
_geom_angle_atom_site_label_3
_geom_angle
_geom_angle_site_symmetry_1
_geom_angle_site_symmetry_3
_geom_angle_publ_flag
N1 Cu1 N16 80.51(8) . . ?
N1 Cu1 N22 101.18(9) . . ?
N16 Cu1 N22 74.30(8) . . ?
N1 Cu1 Br1 94.95(6) . . ?
N16 Cu1 Br1 168.89(6) . . ?
N22 Cu1 Br1 96.85(6) . . ?
N1 Cu1 Br2 153.81(6) . . ?
N16 Cu1 Br2 95.63(6) . . ?
N22 Cu1 Br2 102.66(6) . . ?
Br1 Cu1 Br2 92.851(17) . . ?
C2 N1 C6 118.5(2) . . ?
C2 N1 Cu1 126.09(18) . . ?
C6 N1 Cu1 115.44(17) . . ?
N1 C2 C3 122.6(3) . . ?
N1 C2 H2A 118.7 . . ?
C3 C2 H2A 118.7 . . ?
C2 C3 C4 118.6(3) . . ?
C2 C3 H3A 120.7 . . ?
C4 C3 H3A 120.7 . . ?
C5 C4 C3 119.4(3) . . ?
C5 C4 H4A 120.3 . . ?
C3 C4 H4A 120.3 . . ?
C4 C5 C6 118.9(3) . . ?
C4 C5 H5A 120.6 . . ?
C6 C5 H5A 120.6 . . ?
N1 C6 C5 122.1(2) . . ?
N1 C6 C7 117.1(2) . . ?
C5 C6 C7 120.8(2) . . ?
O8 C7 N16 107.2(2) . . ?
O8 C7 C6 111.0(2) . . ?
N16 C7 C6 109.2(2) . . ?
O8 C7 H7A 109.8 . . ?
N16 C7 H7A 109.8 . . ?
C6 C7 H7A 109.8 . . ?
C7 O8 C9 104.0(2) . . ?
O8 C9 C10 104.7(2) . . ?
O8 C9 H9A 110.8 . . ?
C10 C9 H9A 110.8 . . ?
O8 C9 H9B 110.8 . . ?
C10 C9 H9B 110.8 . . ?
H9A C9 H9B 108.9 . . ?
C9 C10 N16 102.4(2) . . ?
C9 C10 C11 112.8(3) . . ?
N16 C10 C11 113.9(3) . . ?
C9 C10 C13 110.8(3) . . ?
N16 C10 C13 101.6(2) . . ?
C11 C10 C13 114.3(3) . . ?
C12 C11 C10 113.1(3) . . ?
C12 C11 H11A 109.0 . . ?
C10 C11 H11A 109.0 . . ?
C12 C11 H11B 109.0 . . ?
C10 C11 H11B 109.0 . . ?
H11A C11 H11B 107.8 . . ?
C11 C12 H12A 109.5 . . ?
C11 C12 H12B 109.5 . . ?
H12A C12 H12B 109.5 . . ?
C11 C12 H12C 109.5 . . ?
H12A C12 H12C 109.5 . . ?
H12B C12 H12C 109.5 . . ?
O14 C13 C10 106.5(2) . . ?
O14 C13 H13A 110.4 . . ?
C10 C13 H13A 110.4 . . ?
O14 C13 H13B 110.4 . . ?
C10 C13 H13B 110.4 . . ?
H13A C13 H13B 108.6 . . ?
C15 O14 C13 101.8(2) . . ?
O14 C15 N16 106.0(2) . . ?
O14 C15 C17 116.0(2) . . ?
N16 C15 C17 111.3(2) . . ?
O14 C15 H15A 107.7 . . ?
N16 C15 H15A 107.7 . . ?
C17 C15 H15A 107.7 . . ?
C15 N16 C7 112.6(2) . . ?
C15 N16 C10 103.0(2) . . ?
C7 N16 C10 103.9(2) . . ?
C15 N16 Cu1 100.98(15) . . ?
C7 N16 Cu1 104.57(15) . . ?
C10 N16 Cu1 131.70(18) . . ?
N22 C17 C18 123.0(3) . . ?
N22 C17 C15 112.9(2) . . ?
C18 C17 C15 124.0(3) . . ?
C17 C18 C19 117.8(3) . . ?
C17 C18 H18A 121.1 . . ?
C19 C18 H18A 121.1 . . ?
C20 C19 C18 119.7(3) . . ?
C20 C19 H19A 120.1 . . ?
C18 C19 H19A 120.1 . . ?
C21 C20 C19 118.4(3) . . ?
C21 C20 H20A 120.8 . . ?
C19 C20 H20A 120.8 . . ?
N22 C21 C20 123.1(3) . . ?
N22 C21 H21A 118.5 . . ?
C20 C21 H21A 118.5 . . ?
C21 N22 C17 117.9(3) . . ?
C21 N22 Cu1 131.2(2) . . ?
C17 N22 Cu1 110.89(18) . . ?

loop_
_geom_bond_atom_site_label_1
_geom_bond_atom_site_label_2
_geom_bond_distance
_geom_bond_site_symmetry_2
_geom_bond_publ_flag
Br1 Cu1 2.3976(5) . ?
Br2 Cu1 2.3986(5) . ?
Cu1 N1 2.013(2) . ?
Cu1 N16 2.170(2) . ?
Cu1 N22 2.315(2) . ?
N1 C2 1.341(4) . ?
N1 C6 1.346(3) . ?
C2 C3 1.378(4) . ?
C2 H2A 0.9300 . ?
C3 C4 1.384(5) . ?
C3 H3A 0.9300 . ?
C4 C5 1.380(5) . ?
C4 H4A 0.9300 . ?
C5 C6 1.380(4) . ?
C5 H5A 0.9300 . ?
C6 C7 1.510(4) . ?
C7 O8 1.407(3) . ?
C7 N16 1.507(3) . ?
C7 H7A 0.9800 . ?
O8 C9 1.422(4) . ?
C9 C10 1.524(4) . ?
C9 H9A 0.9700 . ?
C9 H9B 0.9700 . ?
C10 N16 1.530(3) . ?
C10 C11 1.534(5) . ?
C10 C13 1.554(5) . ?
C11 C12 1.517(5) . ?
C11 H11A 0.9700 . ?
C11 H11B 0.9700 . ?
C12 H12A 0.9600 . ?
C12 H12B 0.9600 . ?
C12 H12C 0.9600 . ?
C13 O14 1.435(5) . ?
C13 H13A 0.9700 . ?
C13 H13B 0.9700 . ?
O14 C15 1.397(3) . ?
C15 N16 1.489(3) . ?
C15 C17 1.497(4) . ?
C15 H15A 0.9800 . ?
C17 N22 1.340(4) . ?
C17 C18 1.380(4) . ?
C18 C19 1.383(5) . ?
C18 H18A 0.9300 . ?
C19 C20 1.377(6) . ?
C19 H19A 0.9300 . ?
C20 C21 1.375(5) . ?
C20 H20A 0.9300 . ?
C21 N22 1.333(4) . ?
C21 H21A 0.9300 . ?

loop_
_geom_hbond_atom_site_label_D
_geom_hbond_atom_site_label_H
_geom_hbond_atom_site_label_A
_geom_hbond_distance_DH
_geom_hbond_distance_HA
_geom_hbond_distance_DA
_geom_hbond_angle_DHA
_geom_hbond_site_symmetry_A
_geom_hbond_publ_flag
C2 H2A Br1 0.93 2.83 3.365(3) 117.8 . yes
C3 H3A Br2 0.93 3.09 3.757(3) 129.9 2_755 yes
C5 H5A O8 0.93 2.62 3.411(3) 142.9 3_666 yes
C7 H7A Br2 0.98 3.04 3.736(3) 129.1 4_566 yes
C9 H9B Br1 0.97 3.04 3.947(3) 155.5 1_455 yes
C11 H11B Br2 0.97 3.00 3.623(4) 123.5 . yes
C13 H13A Br1 0.97 2.77 3.717(4) 165.9 1_455 yes
C15 H15A Br2 0.98 2.68 3.398(3) 130.3 . yes
C18 H18A O14 0.93 2.56 3.421(4) 154.6 3_656 yes

loop_
_geom_torsion_atom_site_label_1
_geom_torsion_atom_site_label_2
_geom_torsion_atom_site_label_3
_geom_torsion_atom_site_label_4
_geom_torsion
_geom_torsion_site_symmetry_1
_geom_torsion_site_symmetry_2
_geom_torsion_site_symmetry_3
_geom_torsion_site_symmetry_4
_geom_torsion_publ_flag
C6 N1 C2 C3 -0.6(4) . . . . ?
Cu1 N1 C2 C3 178.8(2) . . . . ?
N1 C2 C3 C4 0.9(5) . . . . ?
C2 C3 C4 C5 -0.2(5) . . . . ?
C3 C4 C5 C6 -0.8(5) . . . . ?
C2 N1 C6 C5 -0.5(4) . . . . ?
Cu1 N1 C6 C5 -179.9(2) . . . . ?
C2 N1 C6 C7 -178.4(2) . . . . ?
Cu1 N1 C6 C7 2.3(3) . . . . ?
C4 C5 C6 N1 1.2(4) . . . . ?
C4 C5 C6 C7 178.9(3) . . . . ?
N1 C6 C7 O8 -146.7(2) . . . . ?
C5 C6 C7 O8 35.5(3) . . . . ?
N1 C6 C7 N16 -28.7(3) . . . . ?
C5 C6 C7 N16 153.5(2) . . . . ?
N16 C7 O8 C9 -37.8(3) . . . . ?
C6 C7 O8 C9 81.4(3) . . . . ?
C7 O8 C9 C10 43.1(3) . . . . ?
O8 C9 C10 N16 -31.1(3) . . . . ?
O8 C9 C10 C11 -153.9(3) . . . . ?
O8 C9 C10 C13 76.6(3) . . . . ?
C9 C10 C11 C12 -52.1(5) . . . . ?
N16 C10 C11 C12 -168.3(3) . . . . ?
C13 C10 C11 C12 75.5(4) . . . . ?
C9 C10 C13 O14 -92.2(3) . . . . ?
N16 C10 C13 O14 16.0(3) . . . . ?
C11 C10 C13 O14 139.1(3) . . . . ?
C10 C13 O14 C15 -38.7(3) . . . . ?
C13 O14 C15 N16 47.3(3) . . . . ?
C13 O14 C15 C17 171.4(3) . . . . ?
O14 C15 N16 C7 74.6(3) . . . . ?
C17 C15 N16 C7 -52.5(3) . . . . ?
O14 C15 N16 C10 -36.7(3) . . . . ?
C17 C15 N16 C10 -163.7(2) . . . . ?
O14 C15 N16 Cu1 -174.44(18) . . . . ?
C17 C15 N16 Cu1 58.5(2) . . . . ?
O8 C7 N16 C15 -93.4(3) . . . . ?
C6 C7 N16 C15 146.2(2) . . . . ?
O8 C7 N16 C10 17.3(3) . . . . ?
C6 C7 N16 C10 -103.1(2) . . . . ?
O8 C7 N16 Cu1 157.82(17) . . . . ?
C6 C7 N16 Cu1 37.5(2) . . . . ?
C9 C10 N16 C15 125.9(3) . . . . ?
C11 C10 N16 C15 -112.0(3) . . . . ?
C13 C10 N16 C15 11.4(3) . . . . ?
C9 C10 N16 C7 8.3(3) . . . . ?
C11 C10 N16 C7 130.4(3) . . . . ?
C13 C10 N16 C7 -106.2(3) . . . . ?
C9 C10 N16 Cu1 -116.2(2) . . . . ?
C11 C10 N16 Cu1 5.8(4) . . . . ?
C13 C10 N16 Cu1 129.2(2) . . . . ?
O14 C15 C17 N22 -160.9(2) . . . . ?
N16 C15 C17 N22 -39.5(3) . . . . ?
O14 C15 C17 C18 22.3(4) . . . . ?
N16 C15 C17 C18 143.7(3) . . . . ?
N22 C17 C18 C19 0.3(5) . . . . ?
C15 C17 C18 C19 176.8(3) . . . . ?
C17 C18 C19 C20 1.0(5) . . . . ?
C18 C19 C20 C21 -1.2(5) . . . . ?
C19 C20 C21 N22 0.1(5) . . . . ?
C20 C21 N22 C17 1.1(5) . . . . ?
C20 C21 N22 Cu1 -176.1(2) . . . . ?
C18 C17 N22 C21 -1.4(4) . . . . ?
C15 C17 N22 C21 -178.2(3) . . . . ?
C18 C17 N22 Cu1 176.4(2) . . . . ?
C15 C17 N22 Cu1 -0.4(3) . . . . ?
